data_2204948
loop_
_publ_author_name
'Daqing Shi'
'Nan Wu'
'Qiya Zhuang'
'Yong Zhang'

_publ_section_title
;Methyl
 2-amino-4-(4-chlorophenyl)-4<i>H</i>-pyrano[3,2-<i>c</i>]coumarin-3-carboxylate
 <i>N</i>,<i>N</i>-dimethylformamide solvate
;
_journal_issue 1
_journal_name_full 'Acta Crystallographica Section E'
_journal_page_first o87
_journal_page_last o89
_journal_paper_doi 10.1107/S1600536804032040
_journal_volume 61
_journal_year 2005
_chemical_formula_iupac 'C20 H14 Cl N O5, C3 H7 N O'
_chemical_formula_moiety 'C20 H14 Cl N O5, C3 H7 N O'
_chemical_formula_sum 'C23 H21 Cl N2 O6'
_chemical_formula_weight 456.87
_chemical_melting_point 490.0(10)
_chemical_name_common
;
Methyl 2-amino-4-(4-chlorophenyl)-4H-pyrano[3,2-c]coumarin-3-carboxylate
N,N-dimethylformamide solvate
;
_chemical_name_systematic
;
methyl
2-amino-4-(4-chlorophenyl)-5-oxo-4H,5H-pyrano[3,2-c]chromene-3-carboxylate
N,N-dimethylformamide solvate
;
_space_group_IT_number 2
_symmetry_cell_setting triclinic
_symmetry_space_group_name_Hall '-P 1'
_symmetry_space_group_name_H-M 'P -1'
_atom_sites_solution_hydrogens geom
_atom_sites_solution_primary direct
_atom_sites_solution_secondary difmap
_cell_angle_alpha 62.186(5)
_cell_angle_beta 89.802(8)
_cell_angle_gamma 74.080(6)
_cell_formula_units_Z 2
_cell_length_a 7.5757(5)
_cell_length_b 12.7812(4)
_cell_length_c 12.9142(8)
_cell_measurement_reflns_used 3920
_cell_measurement_temperature 193(2)
_cell_measurement_theta_max 25.3
_cell_measurement_theta_min 3.1
_cell_volume 1052.09(12)
_computing_cell_refinement CrystalClear
_computing_data_collection 'CrystalClear (Rigaku Corporation, 2000)'
_computing_data_reduction 'CrystalStructure (Rigaku/MSC, 2003)'
_computing_molecular_graphics 'program (reference)?'
_computing_publication_material 'program (reference)?'
_computing_structure_refinement SHELXTL
_computing_structure_solution 'SHELXTL (Sheldrick, 1997)'
_diffrn_ambient_temperature 193(2)
_diffrn_detector_area_resol_mean 7.31
_diffrn_measured_fraction_theta_full 0.991
_diffrn_measured_fraction_theta_max 0.991
_diffrn_measurement_device_type 'Rigaku Mercury'
_diffrn_measurement_method \w
_diffrn_radiation_monochromator graphite
_diffrn_radiation_source 'fine-focus sealed tube'
_diffrn_radiation_type MoK\a
_diffrn_radiation_wavelength 0.71070
_diffrn_reflns_av_R_equivalents 0.0163
_diffrn_reflns_av_sigmaI/netI 0.0260
_diffrn_reflns_limit_h_max 9
_diffrn_reflns_limit_h_min -9
_diffrn_reflns_limit_k_max 15
_diffrn_reflns_limit_k_min -14
_diffrn_reflns_limit_l_max 15
_diffrn_reflns_limit_l_min -15
_diffrn_reflns_number 10329
_diffrn_reflns_theta_full 25.35
_diffrn_reflns_theta_max 25.35
_diffrn_reflns_theta_min 3.32
_exptl_absorpt_coefficient_mu 0.226
_exptl_absorpt_correction_T_max 0.9190
_exptl_absorpt_correction_T_min 0.8596
_exptl_absorpt_correction_type multi-scan
_exptl_absorpt_process_details '(Jacobson, 1998)'
_exptl_crystal_colour colorless
_exptl_crystal_density_diffrn 1.442
_exptl_crystal_density_method 'not measured'
_exptl_crystal_description block
_exptl_crystal_F_000 476
_exptl_crystal_size_max 0.69
_exptl_crystal_size_mid 0.50
_exptl_crystal_size_min 0.38
_refine_diff_density_max 0.243
_refine_diff_density_min -0.257
_refine_ls_extinction_method none
_refine_ls_goodness_of_fit_ref 1.055
_refine_ls_hydrogen_treatment mixed
_refine_ls_matrix_type full
_refine_ls_number_parameters 301
_refine_ls_number_reflns 3814
_refine_ls_number_restraints 0
_refine_ls_restrained_S_all 1.055
_refine_ls_R_factor_all 0.0419
_refine_ls_R_factor_gt 0.0381
_refine_ls_shift/su_max 0.000
_refine_ls_shift/su_mean 0.000
_refine_ls_structure_factor_coef Fsqd
_refine_ls_weighting_details 'calc w=1/[\s^2^(Fo^2^)+(0.0561P)^2^+0.3138P] where P=(Fo^2^+2Fc^2^)/3'
_refine_ls_weighting_scheme calc
_refine_ls_wR_factor_gt 0.0987
_refine_ls_wR_factor_ref 0.1020
_reflns_number_gt 3463
_reflns_number_total 3814
_reflns_threshold_expression >2\s(I)
_cod_data_source_file ob6453.cif
_cod_data_source_block I
_cod_depositor_comments
;
The following automatic conversions were performed:

'_chemical_melting_point' value '489-491' was changed to '490.0(10)'
- the average value was taken and precision was estimated.

Automatic conversion script
Id: cif_fix_values 1646 2011-03-28 12:23:43Z adriana 

The following automatic conversions were performed:

'_chemical_melting_point' value '489-491' was changed to '490.0(10)'
- the average value was taken and precision was estimated.

Automatic conversion script
Id: cif_fix_values 1715 2011-07-08 13:25:40Z adriana 
;
_cod_original_sg_symbol_Hall '-p 1'
_cod_database_code 2204948
_cod_database_fobs_code 2204948

loop_
_symmetry_equiv_pos_as_xyz
'x, y, z'
'-x, -y, -z'

loop_
_atom_site_label
_atom_site_fract_x
_atom_site_fract_y
_atom_site_fract_z
_atom_site_U_iso_or_equiv
_atom_site_adp_type
_atom_site_calc_flag
_atom_site_refinement_flags
_atom_site_occupancy
_atom_site_type_symbol
Cl1 -0.03927(6) 0.84390(4) -0.03440(4) 0.04853(15) Uani d . 1 Cl
O1 0.40612(14) 0.75813(9) 0.54777(8) 0.0272(2) Uani d . 1 O
O2 0.45504(16) 1.07261(9) 0.17312(9) 0.0338(3) Uani d . 1 O
O3 0.30753(15) 1.12517(9) 0.29747(9) 0.0309(2) Uani d . 1 O
O4 0.77962(14) 0.47257(9) 0.50759(9) 0.0305(3) Uani d . 1 O
O5 0.77654(14) 0.61315(9) 0.31864(9) 0.0289(2) Uani d . 1 O
O6 0.33948(18) 0.60983(11) 0.80508(10) 0.0459(3) Uani d . 1 O
N1 0.56264(19) 0.55796(12) 0.63697(11) 0.0292(3) Uani d . 1 N
N2 0.2888(2) 0.47247(13) 0.98411(12) 0.0408(3) Uani d . 1 N
C1 0.52509(19) 0.66369(12) 0.53441(12) 0.0233(3) Uani d . 1 C
C2 0.59088(19) 0.68346(12) 0.43038(12) 0.0227(3) Uani d . 1 C
C3 0.52512(19) 0.80956(12) 0.31973(12) 0.0226(3) Uani d . 1 C
H3 0.6356 0.8290 0.2818 0.027 Uiso calc R 1 H
C4 0.43424(19) 0.90671(12) 0.35471(12) 0.0228(3) Uani d . 1 C
C5 0.37810(19) 0.87798(12) 0.46073(12) 0.0232(3) Uani d . 1 C
C6 0.4038(2) 1.03626(13) 0.26859(13) 0.0257(3) Uani d . 1 C
C7 0.2491(2) 1.09399(13) 0.40622(13) 0.0268(3) Uani d . 1 C
C8 0.1567(2) 1.19133(14) 0.42583(15) 0.0330(4) Uani d . 1 C
H8 0.1353 1.2751 0.3660 0.040 Uiso calc R 1 H
C9 0.0962(2) 1.16471(15) 0.53375(16) 0.0360(4) Uani d . 1 C
H9 0.0321 1.2307 0.5481 0.043 Uiso calc R 1 H
C10 0.1281(2) 1.04232(15) 0.62141(15) 0.0341(4) Uani d . 1 C
H10 0.0860 1.0252 0.6953 0.041 Uiso calc R 1 H
C11 0.2206(2) 0.94523(14) 0.60187(14) 0.0290(3) Uani d . 1 C
H11 0.2423 0.8617 0.6621 0.035 Uiso calc R 1 H
C12 0.28244(19) 0.97067(13) 0.49255(13) 0.0243(3) Uani d . 1 C
C13 0.72114(19) 0.57928(13) 0.42648(12) 0.0239(3) Uani d . 1 C
C14 0.9086(2) 0.51457(15) 0.30822(15) 0.0348(4) Uani d . 1 C
H14A 1.0193 0.4797 0.3669 0.052 Uiso calc R 1 H
H14B 0.9435 0.5476 0.2286 0.052 Uiso calc R 1 H
H14C 0.8529 0.4493 0.3221 0.052 Uiso calc R 1 H
C15 0.38820(19) 0.81481(12) 0.22935(12) 0.0223(3) Uani d . 1 C
C16 0.2321(2) 0.77696(13) 0.26478(13) 0.0273(3) Uani d . 1 C
H16 0.2156 0.7446 0.3457 0.033 Uiso calc R 1 H
C17 0.1009(2) 0.78541(14) 0.18489(14) 0.0320(3) Uani d . 1 C
H17 -0.0050 0.7595 0.2102 0.038 Uiso calc R 1 H
C18 0.1266(2) 0.83243(14) 0.06731(14) 0.0314(3) Uani d . 1 C
C19 0.2798(2) 0.87040(15) 0.02928(13) 0.0342(4) Uani d . 1 C
H19 0.2956 0.9027 -0.0517 0.041 Uiso calc R 1 H
C20 0.4102(2) 0.86079(14) 0.11098(13) 0.0290(3) Uani d . 1 C
H20 0.5164 0.8861 0.0854 0.035 Uiso calc R 1 H
C21 0.2756(2) 0.58516(16) 0.89749(15) 0.0376(4) Uani d . 1 C
H21 0.2100 0.6533 0.9084 0.045 Uiso calc R 1 H
C22 0.3889(3) 0.36327(18) 0.9735(2) 0.0634(6) Uani d . 1 C
H22A 0.4501 0.3892 0.9026 0.095 Uiso calc R 1 H
H22B 0.3013 0.3219 0.9671 0.095 Uiso calc R 1 H
H22C 0.4824 0.3055 1.0436 0.095 Uiso calc R 1 H
C23 0.2142(3) 0.4514(3) 1.09249(18) 0.0776(8) Uani d . 1 C
H23A 0.1550 0.5314 1.0896 0.116 Uiso calc R 1 H
H23B 0.3147 0.4007 1.1596 0.116 Uiso calc R 1 H
H23C 0.1221 0.4079 1.1020 0.116 Uiso calc R 1 H
H1A 0.627(2) 0.4882(18) 0.6383(15) 0.037(5) Uiso d . 1 H
H1B 0.500(3) 0.5608(17) 0.6921(18) 0.041(5) Uiso d . 1 H

loop_
_atom_site_aniso_label
_atom_site_aniso_U_11
_atom_site_aniso_U_22
_atom_site_aniso_U_33
_atom_site_aniso_U_12
_atom_site_aniso_U_13
_atom_site_aniso_U_23
Cl1 0.0466(3) 0.0499(3) 0.0498(3) -0.0054(2) -0.0117(2) -0.0297(2)
O1 0.0337(6) 0.0202(5) 0.0233(5) -0.0053(4) 0.0097(4) -0.0088(4)
O2 0.0447(6) 0.0244(5) 0.0274(6) -0.0102(5) 0.0111(5) -0.0088(5)
O3 0.0380(6) 0.0196(5) 0.0309(6) -0.0049(4) 0.0085(5) -0.0112(4)
O4 0.0352(6) 0.0192(5) 0.0288(5) -0.0029(4) 0.0022(4) -0.0080(4)
O5 0.0317(5) 0.0240(5) 0.0271(5) -0.0017(4) 0.0077(4) -0.0132(4)
O6 0.0585(8) 0.0459(7) 0.0348(6) -0.0207(6) 0.0183(6) -0.0184(6)
N1 0.0375(7) 0.0219(6) 0.0212(6) -0.0052(5) 0.0067(6) -0.0071(5)
N2 0.0409(8) 0.0406(8) 0.0321(7) -0.0159(6) 0.0065(6) -0.0089(6)
C1 0.0241(7) 0.0205(7) 0.0246(7) -0.0064(5) 0.0033(6) -0.0105(6)
C2 0.0245(7) 0.0194(7) 0.0217(7) -0.0055(5) 0.0027(5) -0.0088(6)
C3 0.0252(7) 0.0194(7) 0.0211(7) -0.0059(5) 0.0066(5) -0.0087(6)
C4 0.0226(7) 0.0194(7) 0.0246(7) -0.0048(5) 0.0025(5) -0.0102(6)
C5 0.0229(7) 0.0205(7) 0.0245(7) -0.0063(5) 0.0030(5) -0.0098(6)
C6 0.0263(7) 0.0216(7) 0.0276(8) -0.0059(6) 0.0038(6) -0.0115(6)
C7 0.0236(7) 0.0277(8) 0.0308(8) -0.0068(6) 0.0047(6) -0.0160(6)
C8 0.0307(8) 0.0249(7) 0.0435(9) -0.0053(6) 0.0062(7) -0.0184(7)
C9 0.0297(8) 0.0374(9) 0.0521(10) -0.0071(7) 0.0104(7) -0.0322(8)
C10 0.0294(8) 0.0442(9) 0.0390(9) -0.0115(7) 0.0109(7) -0.0283(8)
C11 0.0267(7) 0.0319(8) 0.0308(8) -0.0084(6) 0.0054(6) -0.0175(7)
C12 0.0202(7) 0.0254(7) 0.0295(7) -0.0058(6) 0.0029(6) -0.0157(6)
C13 0.0242(7) 0.0233(7) 0.0241(7) -0.0078(6) 0.0025(6) -0.0111(6)
C14 0.0326(8) 0.0335(8) 0.0394(9) -0.0013(7) 0.0066(7) -0.0234(7)
C15 0.0256(7) 0.0154(6) 0.0221(7) -0.0024(5) 0.0051(5) -0.0081(5)
C16 0.0315(8) 0.0250(7) 0.0236(7) -0.0078(6) 0.0082(6) -0.0108(6)
C17 0.0293(8) 0.0289(8) 0.0380(9) -0.0095(6) 0.0070(7) -0.0161(7)
C18 0.0323(8) 0.0265(7) 0.0335(8) -0.0005(6) -0.0025(6) -0.0176(6)
C19 0.0408(9) 0.0349(8) 0.0228(7) -0.0056(7) 0.0051(6) -0.0140(7)
C20 0.0312(8) 0.0292(8) 0.0240(7) -0.0088(6) 0.0085(6) -0.0111(6)
C21 0.0404(9) 0.0371(9) 0.0376(9) -0.0109(7) 0.0114(7) -0.0206(8)
C22 0.0816(15) 0.0340(10) 0.0603(13) -0.0159(10) -0.0114(11) -0.0124(9)
C23 0.0573(14) 0.122(2) 0.0345(11) -0.0384(14) 0.0161(10) -0.0167(13)

loop_
_atom_type_symbol
_atom_type_description
_atom_type_scat_dispersion_real
_atom_type_scat_dispersion_imag
_atom_type_scat_source
C C 0.0033 0.0016 'International Tables Vol C Tables 4.2.6.8 and 6.1.1.4'
H H 0.0000 0.0000 'International Tables Vol C Tables 4.2.6.8 and 6.1.1.4'
Cl Cl 0.1484 0.1585 'International Tables Vol C Tables 4.2.6.8 and 6.1.1.4'
N N 0.0061 0.0033 'International Tables Vol C Tables 4.2.6.8 and 6.1.1.4'
O O 0.0106 0.0060 'International Tables Vol C Tables 4.2.6.8 and 6.1.1.4'

loop_
_geom_angle_atom_site_label_1
_geom_angle_atom_site_label_2
_geom_angle_atom_site_label_3
_geom_angle
_geom_angle_publ_flag
C5 O1 C1 118.24(11) y
C7 O3 C6 122.02(11) y
C13 O5 C14 114.93(11) ?
C1 N1 H1A 118.1(11) ?
C1 N1 H1B 116.3(13) ?
H1A N1 H1B 123.9(17) ?
C21 N2 C23 122.64(18) ?
C21 N2 C22 119.76(16) ?
C23 N2 C22 117.56(18) ?
N1 C1 C2 128.70(13) y
N1 C1 O1 108.96(12) y
C2 C1 O1 122.32(12) y
C1 C2 C13 118.21(12) ?
C1 C2 C3 121.59(12) ?
C13 C2 C3 120.16(12) ?
C4 C3 C2 108.85(11) y
C4 C3 C15 109.16(11) ?
C2 C3 C15 113.07(11) ?
C4 C3 H3 108.6 ?
C2 C3 H3 108.6 ?
C15 C3 H3 108.6 ?
C5 C4 C6 119.31(13) ?
C5 C4 C3 122.65(12) ?
C6 C4 C3 118.03(12) ?
C4 C5 O1 122.86(12) ?
C4 C5 C12 122.95(13) ?
O1 C5 C12 114.19(12) no
O2 C6 O3 117.12(12) y
O2 C6 C4 125.10(13) y
O3 C6 C4 117.78(12) no
O3 C7 C8 116.79(13) no
O3 C7 C12 121.63(12) no
C8 C7 C12 121.57(14) ?
C9 C8 C7 118.92(14) ?
C9 C8 H8 120.5 ?
C7 C8 H8 120.5 ?
C8 C9 C10 120.57(14) ?
C8 C9 H9 119.7 ?
C10 C9 H9 119.7 ?
C11 C10 C9 120.47(15) ?
C11 C10 H10 119.8 ?
C9 C10 H10 119.8 ?
C10 C11 C12 119.67(14) ?
C10 C11 H11 120.2 ?
C12 C11 H11 120.2 ?
C7 C12 C11 118.79(13) ?
C7 C12 C5 116.20(13) ?
C11 C12 C5 125.00(13) ?
O4 C13 O5 121.73(12) ?
O4 C13 C2 126.64(13) ?
O5 C13 C2 111.62(11) ?
O5 C14 H14A 109.5 ?
O5 C14 H14B 109.5 ?
H14A C14 H14B 109.5 ?
O5 C14 H14C 109.5 ?
H14A C14 H14C 109.5 ?
H14B C14 H14C 109.5 ?
C20 C15 C16 118.28(13) ?
C20 C15 C3 121.97(12) ?
C16 C15 C3 119.70(12) ?
C17 C16 C15 121.50(13) ?
C17 C16 H16 119.3 ?
C15 C16 H16 119.3 ?
C16 C17 C18 118.69(14) ?
C16 C17 H17 120.7 ?
C18 C17 H17 120.7 ?
C19 C18 C17 121.33(14) ?
C19 C18 Cl1 119.73(12) ?
C17 C18 Cl1 118.94(12) ?
C18 C19 C20 119.08(14) ?
C18 C19 H19 120.5 ?
C20 C19 H19 120.5 ?
C15 C20 C19 121.12(14) ?
C15 C20 H20 119.4 ?
C19 C20 H20 119.4 ?
O6 C21 N2 126.27(16) ?
O6 C21 H21 116.9 ?
N2 C21 H21 116.9 ?
N2 C22 H22A 109.5 ?
N2 C22 H22B 109.5 ?
H22A C22 H22B 109.5 ?
N2 C22 H22C 109.5 ?
H22A C22 H22C 109.5 ?
H22B C22 H22C 109.5 ?
N2 C23 H23A 109.5 ?
N2 C23 H23B 109.5 ?
H23A C23 H23B 109.5 ?
N2 C23 H23C 109.5 ?
H23A C23 H23C 109.5 ?
H23B C23 H23C 109.5 ?

loop_
_geom_bond_atom_site_label_1
_geom_bond_atom_site_label_2
_geom_bond_distance
_geom_bond_publ_flag
Cl1 C18 1.7485(16) ?
O1 C5 1.3680(17) y
O1 C1 1.3768(16) y
O2 C6 1.2031(18) y
O3 C7 1.3775(18) y
O3 C6 1.3789(17) y
O4 C13 1.2215(17) ?
O5 C13 1.3550(17) ?
O5 C14 1.4396(17) ?
O6 C21 1.219(2) ?
N1 C1 1.3352(18) y
N1 H1A 0.884(19) ?
N1 H1B 0.86(2) ?
N2 C21 1.324(2) ?
N2 C23 1.441(2) ?
N2 C22 1.463(3) ?
C1 C2 1.3655(19) y
C2 C13 1.4459(19) ?
C2 C3 1.5176(18) y
C3 C4 1.5074(19) y
C3 C15 1.530(2) ?
C3 H3 1.0000 ?
C4 C5 1.343(2) ?
C4 C6 1.4511(19) ?
C5 C12 1.4418(19) ?
C7 C8 1.384(2) ?
C7 C12 1.391(2) ?
C8 C9 1.381(2) ?
C8 H8 0.9500 ?
C9 C10 1.389(2) ?
C9 H9 0.9500 ?
C10 C11 1.382(2) ?
C10 H10 0.9500 ?
C11 C12 1.403(2) ?
C11 H11 0.9500 ?
C14 H14A 0.9800 ?
C14 H14B 0.9800 ?
C14 H14C 0.9800 ?
C15 C20 1.3870(19) ?
C15 C16 1.395(2) ?
C16 C17 1.381(2) ?
C16 H16 0.9500 ?
C17 C18 1.384(2) ?
C17 H17 0.9500 ?
C18 C19 1.380(2) ?
C19 C20 1.387(2) ?
C19 H19 0.9500 ?
C20 H20 0.9500 ?
C21 H21 0.9500 ?
C22 H22A 0.9800 ?
C22 H22B 0.9800 ?
C22 H22C 0.9800 ?
C23 H23A 0.9800 ?
C23 H23B 0.9800 ?
C23 H23C 0.9800 ?

loop_
_geom_hbond_atom_site_label_D
_geom_hbond_atom_site_label_H
_geom_hbond_atom_site_label_A
_geom_hbond_site_symmetry_A
_geom_hbond_distance_DH
_geom_hbond_distance_HA
_geom_hbond_distance_DA
_geom_hbond_angle_DHA
N1 H1B O6 . 0.86(2) 2.11(2) 2.9518(19) 168(2)
N1 H1A O4 . 0.88(2) 2.10(2) 2.7173(18) 127(2)
C16 H16 O4 2_666 0.95 2.52 3.1976(17) 129
C19 H19 O2 2_675 0.95 2.44 3.2231(19) 139

loop_
_geom_torsion_atom_site_label_1
_geom_torsion_atom_site_label_2
_geom_torsion_atom_site_label_3
_geom_torsion_atom_site_label_4
_geom_torsion
_geom_torsion_publ_flag
C5 O1 C1 N1 167.66(12) no
C5 O1 C1 C2 -11.08(19) y
N1 C1 C2 C13 -0.9(2) no
O1 C1 C2 C13 177.53(12) no
N1 C1 C2 C3 176.78(14) no
O1 C1 C2 C3 -4.7(2) y
C1 C2 C3 C4 17.36(18) y
C13 C2 C3 C4 -164.96(12) ?
C1 C2 C3 C15 -104.13(15) ?
C13 C2 C3 C15 73.56(16) ?
C2 C3 C4 C5 -16.70(18) ?
C15 C3 C4 C5 107.15(15) ?
C2 C3 C4 C6 164.54(12) ?
C15 C3 C4 C6 -71.62(15) ?
C6 C4 C5 O1 -178.19(12) no
C3 C4 C5 O1 3.1(2) y
C6 C4 C5 C12 2.1(2) ?
C3 C4 C5 C12 -176.67(12) ?
C1 O1 C5 C4 12.1(2) y
C1 O1 C5 C12 -168.19(12) no
C7 O3 C6 O2 -177.27(13) no
C7 O3 C6 C4 3.20(19) y
C5 C4 C6 O2 176.67(14) no
C3 C4 C6 O2 -4.5(2) no
C5 C4 C6 O3 -3.8(2) y
C3 C4 C6 O3 174.96(12) no
C6 O3 C7 C8 178.81(13) no
C6 O3 C7 C12 -0.7(2) y
O3 C7 C8 C9 -179.71(13) no
C12 C7 C8 C9 -0.2(2) ?
C7 C8 C9 C10 0.3(2) ?
C8 C9 C10 C11 -0.1(2) ?
C9 C10 C11 C12 -0.1(2) ?
O3 C7 C12 C11 179.44(12) no
C8 C7 C12 C11 -0.1(2) ?
O3 C7 C12 C5 -1.2(2) y
C8 C7 C12 C5 179.33(13) ?
C10 C11 C12 C7 0.2(2) ?
C10 C11 C12 C5 -179.12(13) ?
C4 C5 C12 C7 0.4(2) ?
O1 C5 C12 C7 -179.32(12) no
C4 C5 C12 C11 179.77(14) ?
O1 C5 C12 C11 0.0(2) y
C14 O5 C13 O4 -0.32(19) ?
C14 O5 C13 C2 179.20(12) ?
C1 C2 C13 O4 0.5(2) ?
C3 C2 C13 O4 -177.22(13) ?
C1 C2 C13 O5 -178.95(12) ?
C3 C2 C13 O5 3.29(18) ?
C4 C3 C15 C20 108.24(14) ?
C2 C3 C15 C20 -130.44(14) ?
C4 C3 C15 C16 -69.26(15) ?
C2 C3 C15 C16 52.05(16) ?
C20 C15 C16 C17 -0.5(2) ?
C3 C15 C16 C17 177.09(13) ?
C15 C16 C17 C18 0.1(2) ?
C16 C17 C18 C19 0.0(2) ?
C16 C17 C18 Cl1 -179.78(11) ?
C17 C18 C19 C20 0.1(2) ?
Cl1 C18 C19 C20 179.97(12) ?
C16 C15 C20 C19 0.7(2) ?
C3 C15 C20 C19 -176.84(13) ?
C18 C19 C20 C15 -0.5(2) ?
C23 N2 C21 O6 177.86(18) ?
C22 N2 C21 O6 0.4(3) ?
